data_4100406
loop_
_publ_author_name
Balana,A.I.
Carmona,D.
Lahoz,F.J.
Lamata,M.P.
Merino,P.
Oro,L.A.
Rodriguez,R.
Tejero,T.
Viguri,F.

_journal_name_full 'Journal of the American Chemical Society'
_journal_year 2005
_chemical_absolute_configuration ad
_chemical_formula_moiety 'C41 H47 O P2 Rh, 2(F6 Sb), C Cl2 H2'
_chemical_formula_sum 'C42 H49 Cl2 F12 O P2 Rh Sb2'
_chemical_formula_weight 1277.06
_space_group_IT_number 92
_space_group_name_Hall 'P 4abw 2nw'
_space_group_name_H-M_alt 'P 41 21 2'
_symmetry_cell_setting tetragonal
_symmetry_space_group_name_Hall 'P 4abw 2nw'
_symmetry_space_group_name_H-M 'P 41 21 2'
_cell_angle_alpha 90.00
_cell_angle_beta 90.00
_cell_angle_gamma 90.00
_cell_formula_units_Z 8
_cell_length_a 13.6002(14)
_cell_length_b 13.6002(14)
_cell_length_c 51.477(10)
_cell_measurement_temperature 100(2)
_cell_volume 9521(2)
_diffrn_ambient_temperature 100(2)
_exptl_crystal_density_diffrn 1.782
_cod_depositor_comments
;
The following automatic conversions were performed:
'_symmetry_cell_setting' value 'Tetragonal' changed to 'tetragonal'
according to '/home/saulius/struct/CIF-dictionaries/cif_core.dic'
dictionary named 'cif_core.dic' version 2.4.1 from 2010-06-29.

Automatic conversion script
Id: cif_fix_enum 1527 2010-12-29 10:47:43Z saulius 
;
_cod_database_code 4100406

loop_
_symmetry_equiv_pos_as_xyz
'x, y, z'
'-x, -y, z+1/2'
'-y+1/2, x+1/2, z+1/4'
'y+1/2, -x+1/2, z+3/4'
'-x+1/2, y+1/2, -z+1/4'
'x+1/2, -y+1/2, -z+3/4'
'y, x, -z'
'-y, -x, -z+1/2'

loop_
_atom_site_label
_atom_site_type_symbol
_atom_site_fract_x
_atom_site_fract_y
_atom_site_fract_z
_atom_site_U_iso_or_equiv
_atom_site_adp_type
_atom_site_occupancy
_atom_site_symmetry_multiplicity
_atom_site_calc_flag
_atom_site_refinement_flags
_atom_site_disorder_assembly
_atom_site_disorder_group
Sb1 Sb 0.38769(3) 0.88809(3) 0.077495(7) 0.02709(9) Uani 1 1 d . . .
Sb2 Sb 0.90813(3) 0.90813(3) 0.0000 0.03476(14) Uani 1 2 d S . .
Sb3 Sb 0.42465(3) 0.42465(3) 0.0000 0.03176(14) Uani 1 2 d S . .
Rh1 Rh 0.39578(3) 0.94134(3) 0.957260(8) 0.01972(9) Uani 1 1 d . . .
P1 P 0.50836(12) 0.88262(12) 0.92681(3) 0.0261(3) Uani 1 1 d . . .
P2 P 0.28062(11) 0.89756(12) 0.92586(3) 0.0238(3) Uani 1 1 d . . .
F1 F 0.4046(4) 0.7537(3) 0.08257(10) 0.0599(13) Uani 1 1 d . . .
F2 F 0.3715(3) 1.0233(3) 0.07247(9) 0.0417(10) Uani 1 1 d . . .
F3 F 0.3208(4) 0.8960(4) 0.10884(8) 0.0566(12) Uani 1 1 d . . .
F4 F 0.2687(3) 0.8667(4) 0.06004(10) 0.0562(13) Uani 1 1 d . . .
F5 F 0.4547(4) 0.8822(4) 0.04606(7) 0.0582(13) Uani 1 1 d . . .
F6 F 0.5075(3) 0.9125(3) 0.09438(8) 0.0450(11) Uani 1 1 d . . .
F8 F 0.8112(3) 0.8112(3) 0.0000 0.0451(14) Uani 1 2 d S . .
F9 F 1.0065(3) 1.0065(3) 0.0000 0.0505(16) Uani 1 2 d S . .
F10 F 0.8469(4) 0.9724(4) 0.02781(10) 0.0549(13) Uani 1 1 d . . .
F11 F 0.9841(3) 0.8337(4) 0.02325(11) 0.0572(13) Uani 1 1 d . . .
F12 F 0.3277(4) 0.3277(4) 0.0000 0.108(4) Uani 1 2 d S . .
F13 F 0.5213(3) 0.5213(3) 0.0000 0.0544(17) Uani 1 2 d S . .
F14 F 0.3403(4) 0.5078(4) 0.01855(12) 0.0677(15) Uani 1 1 d . . .
F15 F 0.4753(5) 0.3762(6) 0.03101(11) 0.093(2) Uani 1 1 d . . .
O1 O 0.4031(3) 1.0830(3) 0.93774(7) 0.0271(8) Uani 1 1 d . . .
C1 C 0.3350(5) 0.9956(5) 0.99496(11) 0.0276(12) Uani 1 1 d . . .
C2 C 0.3165(4) 0.8937(5) 0.99305(10) 0.0239(11) Uani 1 1 d . . .
C3 C 0.4095(5) 0.8442(5) 0.99084(10) 0.0288(13) Uani 1 1 d . . .
C4 C 0.4862(5) 0.9166(5) 0.99307(11) 0.0282(13) Uani 1 1 d . . .
C5 C 0.4412(5) 1.0097(5) 0.99467(11) 0.0264(12) Uani 1 1 d . . .
C6 C 0.2630(5) 1.0747(6) 1.00050(14) 0.0407(15) Uani 1 1 d . . .
H6A H 0.2001 1.0587 0.9923 0.061 Uiso 1 1 calc R . .
H6B H 0.2877 1.1371 0.9936 0.061 Uiso 1 1 calc R . .
H6C H 0.2538 1.0805 1.0193 0.061 Uiso 1 1 calc R . .
C7 C 0.2189(5) 0.8445(5) 0.99691(12) 0.0339(14) Uani 1 1 d . . .
H7A H 0.2140 0.8203 1.0148 0.051 Uiso 1 1 calc R . .
H7B H 0.2128 0.7891 0.9848 0.051 Uiso 1 1 calc R . .
H7C H 0.1660 0.8918 0.9936 0.051 Uiso 1 1 calc R . .
C8 C 0.4224(6) 0.7346(5) 0.99384(12) 0.0388(17) Uani 1 1 d . . .
H8A H 0.4294 0.7184 1.0123 0.058 Uiso 1 1 calc R . .
H8B H 0.4814 0.7135 0.9844 0.058 Uiso 1 1 calc R . .
H8C H 0.3648 0.7007 0.9867 0.058 Uiso 1 1 calc R . .
C9 C 0.5933(4) 0.8950(6) 0.99613(11) 0.0364(14) Uani 1 1 d . . .
H9A H 0.6319 0.9477 0.9881 0.055 Uiso 1 1 calc R . .
H9B H 0.6088 0.8323 0.9877 0.055 Uiso 1 1 calc R . .
H9C H 0.6095 0.8907 1.0146 0.055 Uiso 1 1 calc R . .
C10 C 0.4921(6) 1.1064(6) 0.99775(15) 0.0427(16) Uani 1 1 d . . .
H10A H 0.4784 1.1329 1.0151 0.064 Uiso 1 1 calc R . .
H10B H 0.4681 1.1523 0.9845 0.064 Uiso 1 1 calc R . .
H10C H 0.5631 1.0972 0.9957 0.064 Uiso 1 1 calc R . .
C11 C 0.2128(5) 0.7837(4) 0.92990(11) 0.0262(12) Uani 1 1 d . . .
C12 C 0.2632(6) 0.7010(5) 0.93916(13) 0.0358(15) Uani 1 1 d . . .
H12 H 0.3299 0.7071 0.9444 0.043 Uiso 1 1 calc R . .
C13 C 0.2175(7) 0.6109(6) 0.94069(16) 0.050(2) Uani 1 1 d . . .
H13 H 0.2529 0.5550 0.9466 0.061 Uiso 1 1 calc R . .
C14 C 0.1193(7) 0.6019(6) 0.93361(14) 0.052(2) Uani 1 1 d . . .
H14 H 0.0872 0.5401 0.9350 0.063 Uiso 1 1 calc R . .
C15 C 0.0683(6) 0.6829(5) 0.92453(14) 0.0419(17) Uani 1 1 d . . .
H15 H 0.0013 0.6766 0.9196 0.050 Uiso 1 1 calc R . .
C16 C 0.1151(5) 0.7739(5) 0.92258(13) 0.0358(14) Uani 1 1 d . . .
H16 H 0.0800 0.8292 0.9162 0.043 Uiso 1 1 calc R . .
C17 C 0.1879(5) 0.9904(5) 0.92038(13) 0.0309(13) Uani 1 1 d . . .
C18 C 0.1149(5) 1.0048(5) 0.93923(13) 0.0354(14) Uani 1 1 d . . .
H18 H 0.1127 0.9637 0.9542 0.042 Uiso 1 1 calc R . .
C19 C 0.0459(6) 1.0787(6) 0.93614(18) 0.050(2) Uani 1 1 d . . .
H19 H -0.0029 1.0901 0.9490 0.060 Uiso 1 1 calc R . .
C20 C 0.0496(7) 1.1360(6) 0.9137(2) 0.058(3) Uani 1 1 d . . .
H20 H 0.0011 1.1853 0.9111 0.070 Uiso 1 1 calc R . .
C21 C 0.1204(7) 1.1232(6) 0.89562(17) 0.054(2) Uani 1 1 d . . .
H21 H 0.1225 1.1649 0.8808 0.065 Uiso 1 1 calc R . .
C22 C 0.1895(6) 1.0504(6) 0.89852(15) 0.0430(17) Uani 1 1 d . . .
H22 H 0.2383 1.0409 0.8856 0.052 Uiso 1 1 calc R . .
C23 C 0.5814(5) 0.9838(5) 0.91454(11) 0.0303(13) Uani 1 1 d . . .
C24 C 0.6336(5) 1.0394(6) 0.93200(13) 0.0397(16) Uani 1 1 d . . .
H24 H 0.6300 1.0242 0.9500 0.048 Uiso 1 1 calc R . .
C25 C 0.6913(6) 1.1169(7) 0.92394(15) 0.0471(18) Uani 1 1 d . . .
H25 H 0.7273 1.1546 0.9362 0.057 Uiso 1 1 calc R . .
C26 C 0.6961(6) 1.1394(6) 0.89732(16) 0.0462(19) Uani 1 1 d . . .
H26 H 0.7371 1.1914 0.8914 0.055 Uiso 1 1 calc R . .
C27 C 0.6419(5) 1.0865(6) 0.87989(14) 0.0447(18) Uani 1 1 d . . .
H27 H 0.6429 1.1039 0.8620 0.054 Uiso 1 1 calc R . .
C28 C 0.5853(5) 1.0073(5) 0.88811(12) 0.0345(14) Uani 1 1 d . . .
H28 H 0.5494 0.9693 0.8758 0.041 Uiso 1 1 calc R . .
C29 C 0.5953(6) 0.7849(5) 0.93571(12) 0.0377(16) Uani 1 1 d . . .
C30 C 0.6945(6) 0.8032(7) 0.93904(13) 0.0454(18) Uani 1 1 d . . .
H30 H 0.7192 0.8682 0.9372 0.055 Uiso 1 1 calc R . .
C31 C 0.7586(7) 0.7259(7) 0.94521(14) 0.055(2) Uani 1 1 d . . .
H31 H 0.8269 0.7384 0.9473 0.066 Uiso 1 1 calc R . .
C32 C 0.7235(8) 0.6336(7) 0.94816(15) 0.057(2) Uani 1 1 d . . .
H32 H 0.7673 0.5815 0.9523 0.068 Uiso 1 1 calc R . .
C33 C 0.6259(8) 0.6151(7) 0.94517(16) 0.060(2) Uani 1 1 d . . .
H33 H 0.6020 0.5500 0.9473 0.072 Uiso 1 1 calc R . .
C34 C 0.5605(7) 0.6906(6) 0.93895(15) 0.051(2) Uani 1 1 d . . .
H34 H 0.4924 0.6770 0.9370 0.061 Uiso 1 1 calc R . .
C35 C 0.4416(5) 0.8294(5) 0.89945(11) 0.0345(14) Uani 1 1 d . . .
H35A H 0.4832 0.8321 0.8837 0.041 Uiso 1 1 calc R . .
H35B H 0.4269 0.7595 0.9032 0.041 Uiso 1 1 calc R . .
C36 C 0.3456(5) 0.8847(5) 0.89447(10) 0.0292(13) Uani 1 1 d . . .
H36 H 0.3629 0.9523 0.8883 0.035 Uiso 1 1 calc R . .
C37 C 0.2825(6) 0.8356(5) 0.87326(12) 0.0396(16) Uani 1 1 d . . .
H37A H 0.3185 0.8361 0.8568 0.059 Uiso 1 1 calc R . .
H37B H 0.2207 0.8718 0.8713 0.059 Uiso 1 1 calc R . .
H37C H 0.2683 0.7675 0.8783 0.059 Uiso 1 1 calc R . .
C38 C 0.3430(6) 1.1497(5) 0.93845(12) 0.0336(14) Uani 1 1 d . . .
H38 H 0.2807 1.1363 0.9460 0.040 Uiso 1 1 calc R . .
C39 C 0.3605(6) 1.2474(5) 0.92855(13) 0.0387(17) Uani 1 1 d . . .
C40 C 0.2863(7) 1.3096(6) 0.93082(18) 0.057(2) Uani 1 1 d . . .
H40A H 0.2265 1.2887 0.9386 0.068 Uiso 1 1 calc R . .
H40B H 0.2929 1.3751 0.9247 0.068 Uiso 1 1 calc R . .
C41 C 0.4623(7) 1.2675(6) 0.91790(16) 0.054(2) Uani 1 1 d . . .
H41A H 0.4641 1.3335 0.9103 0.081 Uiso 1 1 calc R . .
H41B H 0.4781 1.2188 0.9045 0.081 Uiso 1 1 calc R . .
H41C H 0.5105 1.2631 0.9320 0.081 Uiso 1 1 calc R . .
C42A C 0.8883(13) 0.9867(12) 0.8761(3) 0.055(3) Uiso 0.664(7) 1 d P A 1
Cl1A Cl 0.9749(3) 0.9546(3) 0.85527(7) 0.0602(11) Uiso 0.664(7) 1 d P A 1
Cl2A Cl 0.8850(3) 0.9102(3) 0.90488(7) 0.0527(9) Uiso 0.664(7) 1 d P A 1
C42B C 0.873(4) 0.981(4) 0.8843(4) 0.105(18) Uiso 0.336(7) 1 d PD A 2
Cl1B Cl 0.8503(7) 0.9512(7) 0.85109(18) 0.082(3) Uiso 0.336(7) 1 d PD A 2
Cl2B Cl 0.9051(14) 0.8809(14) 0.9007(3) 0.140(6) Uiso 0.336(7) 1 d P A 2

loop_
_atom_site_aniso_label
_atom_site_aniso_U_11
_atom_site_aniso_U_22
_atom_site_aniso_U_33
_atom_site_aniso_U_23
_atom_site_aniso_U_13
_atom_site_aniso_U_12
Sb1 0.0291(2) 0.0332(2) 0.01893(16) -0.00020(15) -0.00065(15) -0.00165(17)
Sb2 0.02632(18) 0.02632(18) 0.0516(4) -0.00574(18) 0.00574(18) -0.0005(2)
Sb3 0.02839(18) 0.02839(18) 0.0385(3) 0.00425(17) -0.00425(17) -0.0008(2)
Rh1 0.0233(2) 0.02016(19) 0.01567(17) 0.00005(14) -0.00042(16) -0.00071(16)
P1 0.0316(8) 0.0283(8) 0.0184(6) 0.0000(6) 0.0029(5) 0.0010(6)
P2 0.0299(7) 0.0240(7) 0.0175(6) 0.0027(6) -0.0026(5) -0.0065(6)
F1 0.075(4) 0.028(2) 0.077(3) 0.005(2) -0.002(3) -0.001(2)
F2 0.029(2) 0.035(2) 0.061(3) 0.0015(19) -0.0026(18) -0.0026(16)
F3 0.064(3) 0.073(3) 0.033(2) 0.001(2) 0.022(2) 0.005(3)
F4 0.046(3) 0.057(3) 0.065(3) -0.011(2) -0.025(2) -0.010(2)
F5 0.061(3) 0.092(4) 0.0215(18) 0.004(2) 0.0116(19) 0.024(3)
F6 0.037(2) 0.061(3) 0.036(2) 0.001(2) -0.0164(17) 0.006(2)
F8 0.041(2) 0.041(2) 0.053(4) -0.008(2) 0.008(2) -0.003(3)
F9 0.0324(19) 0.0324(19) 0.087(5) -0.005(2) 0.005(2) -0.013(2)
F10 0.048(3) 0.048(3) 0.068(3) -0.026(2) 0.014(2) -0.006(2)
F11 0.036(2) 0.050(3) 0.086(4) 0.013(3) -0.014(2) 0.000(2)
F12 0.052(3) 0.052(3) 0.221(13) -0.029(5) 0.029(5) -0.027(4)
F13 0.036(2) 0.036(2) 0.090(5) -0.003(3) 0.003(3) -0.015(3)
F14 0.055(3) 0.058(3) 0.089(4) -0.018(3) 0.023(3) 0.007(3)
F15 0.100(5) 0.118(6) 0.063(3) 0.050(4) 0.003(3) 0.035(4)
O1 0.035(2) 0.024(2) 0.0230(18) 0.0028(15) -0.0011(16) -0.0034(17)
C1 0.025(3) 0.037(3) 0.020(3) -0.009(2) -0.002(2) -0.002(2)
C2 0.036(3) 0.027(3) 0.009(2) -0.004(2) 0.0024(19) 0.007(3)
C3 0.037(4) 0.035(3) 0.014(2) 0.004(2) 0.000(2) -0.002(3)
C4 0.029(3) 0.037(3) 0.019(3) 0.001(2) 0.000(2) 0.002(3)
C5 0.033(3) 0.027(3) 0.018(3) -0.005(2) -0.004(2) -0.005(2)
C6 0.040(4) 0.045(4) 0.037(3) -0.013(3) 0.004(3) 0.011(3)
C7 0.036(3) 0.043(4) 0.022(3) 0.003(3) 0.002(3) -0.008(3)
C8 0.064(5) 0.032(3) 0.021(3) 0.000(2) -0.005(3) 0.005(3)
C9 0.028(3) 0.056(4) 0.025(3) -0.001(3) -0.004(2) 0.007(3)
C10 0.045(4) 0.039(4) 0.044(4) -0.013(3) -0.003(3) -0.018(3)
C11 0.040(3) 0.019(3) 0.020(3) 0.004(2) 0.001(2) -0.011(2)
C12 0.049(4) 0.030(3) 0.029(3) 0.005(3) -0.013(3) -0.010(3)
C13 0.069(5) 0.029(4) 0.053(4) 0.014(3) -0.019(4) -0.012(4)
C14 0.070(5) 0.040(4) 0.047(4) 0.014(3) -0.018(4) -0.031(4)
C15 0.049(4) 0.036(4) 0.040(4) -0.001(3) -0.007(3) -0.021(3)
C16 0.038(4) 0.035(3) 0.035(3) -0.002(3) -0.001(3) -0.008(3)
C17 0.037(3) 0.024(3) 0.032(3) 0.001(2) -0.013(3) -0.008(3)
C18 0.039(4) 0.028(3) 0.038(3) -0.007(3) -0.006(3) -0.002(3)
C19 0.042(4) 0.037(4) 0.071(5) -0.019(4) -0.006(4) 0.002(3)
C20 0.058(5) 0.026(4) 0.089(7) -0.013(4) -0.036(5) 0.010(3)
C21 0.068(6) 0.034(4) 0.060(5) 0.008(4) -0.026(4) -0.007(4)
C22 0.051(4) 0.035(4) 0.043(4) 0.004(3) -0.015(3) -0.010(3)
C23 0.025(3) 0.043(3) 0.023(3) 0.006(2) 0.005(2) 0.001(3)
C24 0.040(4) 0.048(4) 0.031(3) 0.001(3) -0.009(3) -0.004(3)
C25 0.042(4) 0.056(5) 0.043(4) 0.005(4) -0.007(3) -0.016(4)
C26 0.035(4) 0.048(5) 0.055(5) 0.020(4) -0.001(3) -0.004(3)
C27 0.041(4) 0.059(5) 0.034(3) 0.022(3) 0.006(3) -0.004(3)
C28 0.027(3) 0.051(4) 0.025(3) 0.011(3) 0.002(2) -0.002(3)
C29 0.047(4) 0.044(4) 0.023(3) 0.001(3) 0.009(3) 0.018(3)
C30 0.056(5) 0.056(5) 0.024(3) 0.004(3) 0.007(3) 0.019(4)
C31 0.060(5) 0.080(7) 0.024(3) -0.002(4) 0.004(3) 0.030(5)
C32 0.075(6) 0.057(6) 0.038(4) -0.007(4) 0.010(4) 0.027(5)
C33 0.093(7) 0.039(4) 0.049(4) 0.008(4) 0.020(5) 0.025(5)
C34 0.068(6) 0.042(4) 0.043(4) 0.000(3) 0.021(4) 0.020(4)
C35 0.049(4) 0.035(3) 0.020(3) -0.008(2) 0.011(3) -0.010(3)
C36 0.043(3) 0.033(3) 0.011(2) 0.000(2) -0.001(2) -0.012(3)
C37 0.060(5) 0.037(4) 0.022(3) -0.005(3) -0.008(3) -0.012(3)
C38 0.046(4) 0.026(3) 0.029(3) -0.003(2) -0.010(3) -0.001(3)
C39 0.063(5) 0.025(3) 0.028(3) 0.000(2) -0.022(3) -0.006(3)
C40 0.074(6) 0.038(4) 0.059(5) -0.003(4) -0.034(5) 0.012(4)
C41 0.079(6) 0.040(4) 0.043(4) 0.006(3) -0.001(4) -0.010(4)

loop_
_geom_bond_atom_site_label_1
_geom_bond_atom_site_label_2
_geom_bond_distance
_geom_bond_site_symmetry_2
_geom_bond_publ_flag
Sb1 F3 1.855(4) . ?
Sb1 F5 1.859(4) . ?
Sb1 F1 1.861(4) . ?
Sb1 F2 1.870(4) . ?
Sb1 F4 1.874(4) . ?
Sb1 F6 1.877(4) . ?
Sb2 F8 1.864(6) . ?
Sb2 F10 1.873(4) . ?
Sb2 F10 1.873(4) 7 ?
Sb2 F11 1.877(5) 7 ?
Sb2 F11 1.877(5) . ?
Sb2 F9 1.893(6) . ?
Sb3 F13 1.859(6) . ?
Sb3 F15 1.859(5) 7 ?
Sb3 F15 1.859(5) . ?
Sb3 F12 1.864(7) . ?
Sb3 F14 1.873(5) . ?
Sb3 F14 1.873(5) 7 ?
Rh1 O1 2.175(4) . ?
Rh1 C3 2.183(6) . ?
Rh1 C5 2.226(5) . ?
Rh1 C2 2.231(5) . ?
Rh1 C1 2.235(6) . ?
Rh1 C4 2.241(6) . ?
Rh1 P2 2.3280(15) . ?
Rh1 P1 2.3323(16) . ?
P1 C23 1.811(7) . ?
P1 C35 1.825(7) . ?
P1 C29 1.837(7) . ?
P2 C17 1.807(7) . ?
P2 C11 1.814(6) . ?
P2 C36 1.850(6) . ?
O1 C38 1.221(8) . ?
C1 C2 1.411(9) . ?
C1 C5 1.458(9) . ?
C1 C6 1.482(9) . ?
C2 C3 1.437(9) . ?
C2 C7 1.501(9) . ?
C3 C4 1.438(9) . ?
C3 C8 1.509(9) . ?
C4 C5 1.409(9) . ?
C4 C9 1.495(8) . ?
C5 C10 1.493(9) . ?
C6 H6A 0.9800 . ?
C6 H6B 0.9800 . ?
C6 H6C 0.9800 . ?
C7 H7A 0.9800 . ?
C7 H7B 0.9800 . ?
C7 H7C 0.9800 . ?
C8 H8A 0.9800 . ?
C8 H8B 0.9800 . ?
C8 H8C 0.9800 . ?
C9 H9A 0.9800 . ?
C9 H9B 0.9800 . ?
C9 H9C 0.9800 . ?
C10 H10A 0.9800 . ?
C10 H10B 0.9800 . ?
C10 H10C 0.9800 . ?
C11 C16 1.387(10) . ?
C11 C12 1.402(9) . ?
C12 C13 1.376(10) . ?
C12 H12 0.9500 . ?
C13 C14 1.389(12) . ?
C13 H13 0.9500 . ?
C14 C15 1.383(11) . ?
C14 H14 0.9500 . ?
C15 C16 1.395(9) . ?
C15 H15 0.9500 . ?
C16 H16 0.9500 . ?
C17 C22 1.390(10) . ?
C17 C18 1.402(10) . ?
C18 C19 1.385(10) . ?
C18 H18 0.9500 . ?
C19 C20 1.393(13) . ?
C19 H19 0.9500 . ?
C20 C21 1.352(14) . ?
C20 H20 0.9500 . ?
C21 C22 1.373(12) . ?
C21 H21 0.9500 . ?
C22 H22 0.9500 . ?
C23 C24 1.373(9) . ?
C23 C28 1.398(8) . ?
C24 C25 1.377(11) . ?
C24 H24 0.9500 . ?
C25 C26 1.406(11) . ?
C25 H25 0.9500 . ?
C26 C27 1.366(11) . ?
C26 H26 0.9500 . ?
C27 C28 1.390(10) . ?
C27 H27 0.9500 . ?
C28 H28 0.9500 . ?
C29 C34 1.377(11) . ?
C29 C30 1.382(12) . ?
C30 C31 1.403(11) . ?
C30 H30 0.9500 . ?
C31 C32 1.350(14) . ?
C31 H31 0.9500 . ?
C32 C33 1.360(14) . ?
C32 H32 0.9500 . ?
C33 C34 1.397(12) . ?
C33 H33 0.9500 . ?
C34 H34 0.9500 . ?
C35 C36 1.529(10) . ?
C35 H35A 0.9900 . ?
C35 H35B 0.9900 . ?
C36 C37 1.541(8) . ?
C36 H36 1.0000 . ?
C37 H37A 0.9800 . ?
C37 H37B 0.9800 . ?
C37 H37C 0.9800 . ?
C38 C39 1.443(9) . ?
C38 H38 0.9500 . ?
C39 C40 1.322(12) . ?
C39 C41 1.514(12) . ?
C40 H40A 0.9500 . ?
C40 H40B 0.9500 . ?
C41 H41A 0.9800 . ?
C41 H41B 0.9800 . ?
C41 H41C 0.9800 . ?
C42A Cl1A 1.650(18) . ?
C42A Cl2A 1.813(18) . ?
C42B Cl2B 1.67(5) . ?
C42B Cl1B 1.783(10) . ?
